data_7028309
loop_
_publ_author_name
'Ghosh, Totan'
'Adhikary, Jaydeep'
'Chakraborty, Prateeti'
'Sukul, Pradip K.'
'Jana, Mahendra Sekhar'
'Mondal, Tapan Kumar'
'Zangrando, Ennio'
'Das, Debasis'

_publ_section_title
;
 A radical pathway in catecholase activity with nickel(II) complexes of
 phenol based &quot;end-off&quot; compartmental ligands.
;
_journal_issue 2
_journal_name_full 'Dalton transactions (Cambridge, England : 2003)'
_journal_page_first 841
_journal_page_last 852
_journal_paper_doi 10.1039/c3dt51419f
_journal_volume 43
_journal_year 2014
_chemical_formula_moiety 'C31 H37 N7 Ni2 O3 S3'
_chemical_formula_sum 'C31 H37 N7 Ni2 O3 S3'
_chemical_formula_weight 769.28
_chemical_name_systematic
; 
 ? 
;
_space_group_IT_number 14
_symmetry_cell_setting monoclinic
_symmetry_space_group_name_Hall '-P 2ybc'
_symmetry_space_group_name_H-M 'P 1 21/c 1'
_atom_sites_solution_hydrogens geom
_atom_sites_solution_primary direct
_atom_sites_solution_secondary difmap
_audit_creation_method SHELXL-97
_cell_angle_alpha 90.00
_cell_angle_beta 110.9660(10)
_cell_angle_gamma 90.00
_cell_formula_units_Z 4
_cell_length_a 14.3491(5)
_cell_length_b 15.1151(5)
_cell_length_c 17.3889(6)
_cell_measurement_reflns_used 9959
_cell_measurement_temperature 293(2)
_cell_measurement_theta_max 27.90
_cell_measurement_theta_min 2.51
_cell_volume 3521.7(2)
_computing_cell_refinement 'Bruker APEX-2'
_computing_data_collection 'Bruker APEX-2'
_computing_data_reduction 'Bruker SHELXTL'
_computing_molecular_graphics 'Ortep3 for Windows (Farrugia,1997)'
_computing_publication_material 'Wingx 1.80.05 (Farrugia, 1999)'
_computing_structure_refinement 'SHELX97 (Sheldrick, 2008)'
_computing_structure_solution 'SHELX97 (Sheldrick, 2008)'
_diffrn_ambient_temperature 293(2)
_diffrn_measured_fraction_theta_full 0.921
_diffrn_measured_fraction_theta_max 0.921
_diffrn_measurement_device_type 'Bruker APEX-2 CCD area detector'
_diffrn_measurement_method '/w scans'
_diffrn_radiation_monochromator graphite
_diffrn_radiation_type MoK\a
_diffrn_radiation_wavelength 0.71073
_diffrn_reflns_av_R_equivalents 0.0265
_diffrn_reflns_av_sigmaI/netI 0.0243
_diffrn_reflns_limit_h_max 19
_diffrn_reflns_limit_h_min -16
_diffrn_reflns_limit_k_max 21
_diffrn_reflns_limit_k_min -21
_diffrn_reflns_limit_l_max 21
_diffrn_reflns_limit_l_min -24
_diffrn_reflns_number 46149
_diffrn_reflns_theta_full 29.61
_diffrn_reflns_theta_max 29.61
_diffrn_reflns_theta_min 1.52
_exptl_absorpt_coefficient_mu 1.289
_exptl_absorpt_correction_T_max 0.667
_exptl_absorpt_correction_T_min 0.635
_exptl_absorpt_correction_type multi-scan
_exptl_absorpt_process_details 'Bruker (2001). SADABS. Bruker AXS Inc., Madison, Wisconsin, USA'
_exptl_crystal_colour green
_exptl_crystal_density_diffrn 1.451
_exptl_crystal_density_method 'not measured'
_exptl_crystal_description plate
_exptl_crystal_F_000 1600
_exptl_crystal_size_max 0.44
_exptl_crystal_size_mid 0.36
_exptl_crystal_size_min 0.15
_refine_diff_density_max 1.917
_refine_diff_density_min -1.018
_refine_diff_density_rms 0.085
_refine_ls_extinction_method none
_refine_ls_goodness_of_fit_ref 1.026
_refine_ls_hydrogen_treatment mixed
_refine_ls_matrix_type full
_refine_ls_number_parameters 421
_refine_ls_number_reflns 9107
_refine_ls_number_restraints 4
_refine_ls_restrained_S_all 1.035
_refine_ls_R_factor_all 0.0780
_refine_ls_R_factor_gt 0.0564
_refine_ls_shift/su_max 0.001
_refine_ls_shift/su_mean 0.000
_refine_ls_structure_factor_coef Fsqd
_refine_ls_weighting_details 'calc w=1/[\s^2^(Fo^2^)+(0.0922P)^2^+4.3300P] where P=(Fo^2^+2Fc^2^)/3'
_refine_ls_weighting_scheme calc
_refine_ls_wR_factor_gt 0.1614
_refine_ls_wR_factor_ref 0.1784
_reflns_number_gt 6670
_reflns_number_total 9107
_reflns_threshold_expression >2sigma(I)
_cod_data_source_file c3dt51419f.txt
_cod_data_source_block 2
_cod_depositor_comments
;
The following automatic conversions were performed:

'_exptl_absorpt_correction_type' value 'MULTI-SCAN' changed to
'multi-scan' according to
/usr/data/users/saulius/automatic-downloads/current/RSC/lib/dictionaries/cif_core.dic
dictionary named 'cif_core.dic' version 2.4.2 from 2011-04-26.

Automatic conversion script
Id: cif_fix_values 2281 2013-09-26 08:29:07Z andrius 
;
_cod_original_sg_symbol_H-M 'P 21/c'
_cod_database_code 7028309

loop_
_symmetry_equiv_pos_as_xyz
'x, y, z'
'-x, y+1/2, -z+1/2'
'-x, -y, -z'
'x, -y-1/2, z-1/2'

loop_
_atom_site_label
_atom_site_type_symbol
_atom_site_fract_x
_atom_site_fract_y
_atom_site_fract_z
_atom_site_U_iso_or_equiv
_atom_site_adp_type
_atom_site_occupancy
_atom_site_symmetry_multiplicity
_atom_site_calc_flag
_atom_site_refinement_flags
Ni1 Ni 0.22088(3) 0.11258(3) 0.61030(3) 0.03920(13) Uani 1 1 d .
Ni2 Ni 0.37686(3) 0.23900(3) 0.74582(3) 0.04748(15) Uani 1 1 d .
O1 O 0.27955(18) 0.23849(15) 0.62512(15) 0.0456(5) Uani 1 1 d .
N1 N 0.1431(2) 0.13772(18) 0.49117(17) 0.0411(6) Uani 1 1 d .
N2 N 0.4075(3) 0.3673(2) 0.7376(2) 0.0560(8) Uani 1 1 d .
N3 N 0.1806(2) -0.02193(18) 0.59889(18) 0.0427(6) Uani 1 1 d .
N4 N 0.4553(3) 0.2383(2) 0.8729(2) 0.0552(8) Uani 1 1 d .
C1 C 0.2457(2) 0.3066(2) 0.5768(2) 0.0416(7) Uani 1 1 d .
C2 C 0.1716(3) 0.2980(2) 0.4971(2) 0.0442(7) Uani 1 1 d .
C3 C 0.1356(3) 0.3735(2) 0.4474(2) 0.0490(8) Uani 1 1 d .
H3 H 0.0874 0.3657 0.3953 0.059 Uiso 1 1 calc R
C4 C 0.1684(3) 0.4581(2) 0.4721(2) 0.0507(8) Uani 1 1 d .
C5 C 0.1258(4) 0.5405(2) 0.4188(3) 0.0591(10) Uani 1 1 d .
C6 C 0.2424(3) 0.4654(2) 0.5483(2) 0.0534(9) Uani 1 1 d .
H6 H 0.2674 0.5215 0.5662 0.064 Uiso 1 1 calc R
C7 C 0.2823(3) 0.3939(2) 0.6006(2) 0.0458(7) Uani 1 1 d .
C8 C 0.3626(3) 0.4169(2) 0.6772(3) 0.0554(9) Uani 1 1 d .
H8 H 0.3835 0.4756 0.6822 0.066 Uiso 1 1 calc R
C9 C 0.4836(4) 0.4111(3) 0.8091(3) 0.0699(12) Uani 1 1 d .
H9A H 0.4522 0.4319 0.8467 0.084 Uiso 1 1 calc R
H9B H 0.5102 0.4621 0.7900 0.084 Uiso 1 1 calc R
C10 C 0.5687(3) 0.3489(3) 0.8546(3) 0.0655(11) Uani 1 1 d .
H10A H 0.5886 0.3166 0.8148 0.079 Uiso 1 1 calc R
H10B H 0.6255 0.3834 0.8885 0.079 Uiso 1 1 calc R
C11 C 0.5409(3) 0.2842(3) 0.9081(3) 0.0563(9) Uani 1 1 d .
C12 C 0.5956(3) 0.2764(3) 0.9915(3) 0.0637(11) Uani 1 1 d .
H12 H 0.6541 0.3088 1.0148 0.076 Uiso 1 1 calc R
C13 C 0.5648(4) 0.2219(3) 1.0393(3) 0.0718(12) Uani 1 1 d .
H13 H 0.6029 0.2147 1.0948 0.086 Uiso 1 1 calc R
C14 C 0.4748(4) 0.1767(4) 1.0040(3) 0.0741(12) Uani 1 1 d .
H14 H 0.4501 0.1408 1.0358 0.089 Uiso 1 1 calc R
C15 C 0.4236(4) 0.1867(3) 0.9214(3) 0.0646(11) Uani 1 1 d .
H15 H 0.3639 0.1562 0.8976 0.077 Uiso 1 1 calc R
C16 C 0.1290(3) 0.2151(2) 0.4594(2) 0.0441(7) Uani 1 1 d .
H16 H 0.0856 0.2184 0.4049 0.053 Uiso 1 1 calc R
C17 C 0.0887(3) 0.0644(2) 0.4389(2) 0.0480(8) Uani 1 1 d .
H17A H 0.0680 0.0820 0.3816 0.058 Uiso 1 1 calc R
H17B H 0.0291 0.0518 0.4510 0.058 Uiso 1 1 calc R
C18 C 0.1515(3) -0.0191(2) 0.4519(2) 0.0499(8) Uani 1 1 d .
H18A H 0.1222 -0.0578 0.4049 0.060 Uiso 1 1 calc R
H18B H 0.2178 -0.0032 0.4539 0.060 Uiso 1 1 calc R
C19 C 0.1604(2) -0.0688(2) 0.5289(2) 0.0434(7) Uani 1 1 d .
C20 C 0.1448(3) -0.1594(2) 0.5264(3) 0.0564(9) Uani 1 1 d .
H20 H 0.1309 -0.1905 0.4774 0.068 Uiso 1 1 calc R
C21 C 0.1502(4) -0.2029(3) 0.5980(3) 0.0677(12) Uani 1 1 d .
H21 H 0.1413 -0.2638 0.5980 0.081 Uiso 1 1 calc R
C22 C 0.1690(3) -0.1547(3) 0.6690(3) 0.0643(11) Uani 1 1 d .
H22 H 0.1725 -0.1824 0.7177 0.077 Uiso 1 1 calc R
C23 C 0.1826(3) -0.0654(2) 0.6666(2) 0.0509(8) Uani 1 1 d .
H23 H 0.1937 -0.0330 0.7145 0.061 Uiso 1 1 calc R
C24 C 0.0568(6) 0.5897(4) 0.4524(4) 0.109(2) Uani 1 1 d .
H24A H 0.0021 0.5520 0.4504 0.163 Uiso 1 1 calc R
H24B H 0.0315 0.6416 0.4197 0.163 Uiso 1 1 calc R
H24C H 0.0928 0.6068 0.5084 0.163 Uiso 1 1 calc R
C25 C 0.2089(5) 0.6055(5) 0.4238(6) 0.141(4) Uani 1 1 d .
H25A H 0.2557 0.5777 0.4035 0.212 Uiso 1 1 calc R
H25B H 0.2425 0.6230 0.4801 0.212 Uiso 1 1 calc R
H25C H 0.1809 0.6567 0.3911 0.212 Uiso 1 1 calc R
C26 C 0.0720(8) 0.5177(4) 0.3297(4) 0.143(4) Uani 1 1 d .
H26A H 0.1168 0.4874 0.3088 0.215 Uiso 1 1 calc R
H26B H 0.0488 0.5710 0.2987 0.215 Uiso 1 1 calc R
H26C H 0.0161 0.4803 0.3246 0.215 Uiso 1 1 calc R
S1 S 0.41534(15) -0.02623(13) 0.84452(13) 0.1137(6) Uani 1 1 d D
S2 S -0.03329(9) 0.20115(8) 0.71618(7) 0.0671(3) Uani 1 1 d .
S3 S 0.68227(10) 0.13008(11) 0.72622(12) 0.0919(5) Uani 1 1 d .
N5 N 0.3230(2) 0.0982(2) 0.7396(2) 0.0452(7) Uani 1 1 d D
N6 N 0.1058(2) 0.1461(2) 0.6487(2) 0.0515(7) Uani 1 1 d .
N7 N 0.4959(3) 0.1894(2) 0.7180(2) 0.0574(8) Uani 1 1 d .
C27 C 0.3563(4) 0.0546(3) 0.7753(3) 0.0576(10) Uani 1 1 d D
C28 C 0.0481(3) 0.1687(2) 0.6770(2) 0.0437(7) Uani 1 1 d .
C29 C 0.5733(3) 0.1641(3) 0.7222(2) 0.0561(9) Uani 1 1 d .
O2 O 0.35813(19) 0.07453(18) 0.58701(17) 0.0522(6) Uani 1 1 d D
H2A H 0.397(3) 0.101(3) 0.628(2) 0.063 Uiso 1 1 d D
O3 O 0.2483(2) 0.2710(2) 0.7777(2) 0.0683(8) Uani 1 1 d D
H3A H 0.200(3) 0.237(3) 0.753(3) 0.082 Uiso 1 1 d D
C30 C 0.3878(4) 0.0994(5) 0.5216(3) 0.0900(17) Uani 1 1 d .
H30A H 0.4508 0.0724 0.5284 0.135 Uiso 1 1 calc R
H30B H 0.3942 0.1626 0.5211 0.135 Uiso 1 1 calc R
H30C H 0.3386 0.0801 0.4706 0.135 Uiso 1 1 calc R
C31 C 0.2038(5) 0.3554(4) 0.7760(4) 0.0972(18) Uani 1 1 d .
H31A H 0.1472 0.3496 0.7927 0.146 Uiso 1 1 calc R
H31B H 0.1827 0.3789 0.7212 0.146 Uiso 1 1 calc R
H31C H 0.2516 0.3946 0.8131 0.146 Uiso 1 1 calc R

loop_
_atom_site_aniso_label
_atom_site_aniso_U_11
_atom_site_aniso_U_22
_atom_site_aniso_U_33
_atom_site_aniso_U_23
_atom_site_aniso_U_13
_atom_site_aniso_U_12
Ni1 0.0356(2) 0.0366(2) 0.0425(2) -0.00255(16) 0.01044(18) -0.00372(15)
Ni2 0.0436(3) 0.0432(2) 0.0502(3) -0.00388(18) 0.0100(2) -0.00929(18)
O1 0.0426(13) 0.0382(11) 0.0484(13) -0.0030(10) 0.0070(11) -0.0043(10)
N1 0.0363(14) 0.0394(13) 0.0429(14) -0.0016(11) 0.0085(12) -0.0048(11)
N2 0.0522(19) 0.0433(15) 0.063(2) -0.0067(14) 0.0085(16) -0.0129(14)
N3 0.0341(14) 0.0411(13) 0.0511(16) -0.0035(12) 0.0130(12) -0.0033(11)
N4 0.0528(19) 0.0561(18) 0.0540(18) -0.0053(14) 0.0157(15) -0.0105(15)
C1 0.0409(17) 0.0374(15) 0.0483(17) -0.0009(13) 0.0181(14) -0.0018(13)
C2 0.0459(19) 0.0392(15) 0.0490(18) 0.0000(14) 0.0187(15) 0.0001(14)
C3 0.057(2) 0.0439(17) 0.0470(18) 0.0029(14) 0.0194(17) 0.0029(15)
C4 0.061(2) 0.0410(17) 0.053(2) 0.0011(15) 0.0233(18) 0.0029(16)
C5 0.080(3) 0.0401(18) 0.060(2) 0.0092(16) 0.028(2) 0.0030(18)
C6 0.068(2) 0.0354(16) 0.061(2) -0.0014(15) 0.028(2) -0.0044(16)
C7 0.048(2) 0.0387(16) 0.0492(18) -0.0034(14) 0.0155(16) -0.0046(14)
C8 0.059(2) 0.0404(17) 0.061(2) -0.0060(16) 0.0150(19) -0.0118(16)
C9 0.067(3) 0.050(2) 0.070(3) -0.0059(19) -0.004(2) -0.020(2)
C10 0.051(2) 0.065(3) 0.067(3) -0.004(2) 0.005(2) -0.0207(19)
C11 0.049(2) 0.051(2) 0.060(2) -0.0111(17) 0.0097(18) -0.0010(16)
C12 0.055(2) 0.062(2) 0.060(2) -0.011(2) 0.0038(19) 0.0058(19)
C13 0.078(3) 0.075(3) 0.053(2) -0.006(2) 0.011(2) 0.011(2)
C14 0.085(3) 0.074(3) 0.064(3) 0.002(2) 0.026(2) 0.005(3)
C15 0.070(3) 0.067(3) 0.056(2) -0.0066(19) 0.022(2) -0.008(2)
C16 0.0418(18) 0.0433(16) 0.0441(17) -0.0003(14) 0.0116(14) -0.0020(14)
C17 0.0443(19) 0.0453(17) 0.0463(18) -0.0017(14) 0.0062(15) -0.0124(15)
C18 0.052(2) 0.0462(18) 0.052(2) -0.0133(15) 0.0196(17) -0.0125(15)
C19 0.0323(16) 0.0396(16) 0.0540(19) -0.0050(14) 0.0101(14) -0.0010(12)
C20 0.057(2) 0.0397(17) 0.065(2) -0.0092(16) 0.0121(19) -0.0003(16)
C21 0.077(3) 0.0375(18) 0.077(3) 0.0056(18) 0.014(2) -0.0015(18)
C22 0.067(3) 0.054(2) 0.065(3) 0.0106(19) 0.016(2) -0.0054(19)
C23 0.048(2) 0.0473(18) 0.055(2) 0.0011(16) 0.0143(17) -0.0057(15)
C24 0.153(6) 0.075(3) 0.122(5) 0.037(3) 0.079(5) 0.051(4)
C25 0.099(5) 0.105(5) 0.211(9) 0.086(6) 0.043(6) -0.012(4)
C26 0.277(11) 0.064(3) 0.065(3) 0.018(3) 0.033(5) 0.025(5)
S1 0.1138(13) 0.0995(12) 0.1193(13) 0.0523(10) 0.0311(11) 0.0335(10)
S2 0.0675(7) 0.0764(7) 0.0624(6) -0.0021(5) 0.0292(5) 0.0212(6)
S3 0.0544(7) 0.0889(9) 0.1309(13) 0.0178(9) 0.0314(8) 0.0104(6)
N5 0.0286(15) 0.0547(18) 0.0444(17) -0.0203(14) 0.0034(13) -0.0089(13)
N6 0.0453(17) 0.0510(16) 0.0583(18) -0.0051(14) 0.0185(15) -0.0015(13)
N7 0.0468(19) 0.062(2) 0.0602(19) -0.0001(16) 0.0153(15) -0.0049(15)
C27 0.057(3) 0.055(2) 0.070(3) -0.023(2) 0.034(2) -0.023(2)
C28 0.0419(18) 0.0394(15) 0.0432(17) -0.0020(13) 0.0072(15) -0.0003(13)
C29 0.049(2) 0.056(2) 0.056(2) 0.0043(17) 0.0103(18) -0.0088(18)
O2 0.0436(14) 0.0533(14) 0.0592(16) -0.0021(12) 0.0177(12) -0.0016(11)
O3 0.0524(17) 0.0666(18) 0.083(2) -0.0225(16) 0.0201(16) -0.0104(14)
C30 0.068(3) 0.128(5) 0.082(3) -0.003(3) 0.036(3) -0.035(3)
C31 0.102(4) 0.092(4) 0.116(5) -0.005(3) 0.062(4) 0.017(3)

loop_
_atom_type_symbol
_atom_type_description
_atom_type_scat_dispersion_real
_atom_type_scat_dispersion_imag
_atom_type_scat_source
C C 0.0033 0.0016 'International Tables Vol C Tables 4.2.6.8 and 6.1.1.4'
H H 0.0000 0.0000 'International Tables Vol C Tables 4.2.6.8 and 6.1.1.4'
N N 0.0061 0.0033 'International Tables Vol C Tables 4.2.6.8 and 6.1.1.4'
O O 0.0106 0.0060 'International Tables Vol C Tables 4.2.6.8 and 6.1.1.4'
S S 0.1246 0.1234 'International Tables Vol C Tables 4.2.6.8 and 6.1.1.4'
Ni Ni 0.3393 1.1124 'International Tables Vol C Tables 4.2.6.8 and 6.1.1.4'

loop_
_geom_angle_atom_site_label_1
_geom_angle_atom_site_label_2
_geom_angle_atom_site_label_3
_geom_angle
N1 Ni1 N6 94.23(13)
N1 Ni1 O1 90.33(10)
N6 Ni1 O1 94.10(11)
N1 Ni1 N3 93.04(11)
N6 Ni1 N3 92.50(12)
O1 Ni1 N3 172.35(10)
N1 Ni1 N5 171.69(12)
N6 Ni1 N5 90.65(12)
O1 Ni1 N5 82.61(12)
N3 Ni1 N5 93.46(12)
N1 Ni1 O2 93.61(11)
N6 Ni1 O2 172.11(12)
O1 Ni1 O2 84.99(10)
N3 Ni1 O2 87.94(10)
N5 Ni1 O2 81.46(11)
N2 Ni2 O1 90.96(12)
N2 Ni2 N7 96.50(15)
O1 Ni2 N7 94.34(12)
N2 Ni2 N4 91.82(14)
O1 Ni2 N4 170.99(12)
N7 Ni2 N4 93.86(14)
N2 Ni2 O3 91.79(14)
O1 Ni2 O3 86.15(12)
N7 Ni2 O3 171.69(13)
N4 Ni2 O3 85.20(13)
N2 Ni2 N5 171.99(13)
O1 Ni2 N5 81.48(11)
N7 Ni2 N5 86.77(13)
N4 Ni2 N5 95.26(13)
O3 Ni2 N5 85.09(12)
C1 O1 Ni1 127.3(2)
C1 O1 Ni2 127.7(2)
Ni1 O1 Ni2 103.20(10)
C16 N1 C17 117.2(3)
C16 N1 Ni1 124.3(2)
C17 N1 Ni1 118.2(2)
C8 N2 C9 115.8(3)
C8 N2 Ni2 125.0(3)
C9 N2 Ni2 119.1(3)
C23 N3 C19 117.7(3)
C23 N3 Ni1 118.2(2)
C19 N3 Ni1 123.9(2)
C15 N4 C11 118.0(4)
C15 N4 Ni2 119.5(3)
C11 N4 Ni2 122.4(3)
O1 C1 C2 122.1(3)
O1 C1 C7 122.0(3)
C2 C1 C7 115.9(3)
C3 C2 C1 120.4(3)
C3 C2 C16 114.8(3)
C1 C2 C16 124.8(3)
C4 C3 C2 123.3(4)
C4 C3 H3 118.3
C2 C3 H3 118.3
C6 C4 C3 115.8(3)
C6 C4 C5 121.1(3)
C3 C4 C5 123.0(4)
C26 C5 C24 110.2(6)
C26 C5 C25 108.0(6)
C24 C5 C25 105.6(6)
C26 C5 C4 112.4(4)
C24 C5 C4 109.8(4)
C25 C5 C4 110.7(4)
C4 C6 C7 124.1(3)
C4 C6 H6 118.0
C7 C6 H6 118.0
C6 C7 C1 120.4(3)
C6 C7 C8 114.6(3)
C1 C7 C8 125.0(3)
N2 C8 C7 128.3(3)
N2 C8 H8 115.9
C7 C8 H8 115.9
N2 C9 C10 111.9(4)
N2 C9 H9A 109.2
C10 C9 H9A 109.2
N2 C9 H9B 109.2
C10 C9 H9B 109.2
H9A C9 H9B 107.9
C11 C10 C9 112.6(4)
C11 C10 H10A 109.1
C9 C10 H10A 109.1
C11 C10 H10B 109.1
C9 C10 H10B 109.1
H10A C10 H10B 107.8
N4 C11 C12 121.0(4)
N4 C11 C10 117.0(4)
C12 C11 C10 121.9(4)
C13 C12 C11 120.5(4)
C13 C12 H12 119.8
C11 C12 H12 119.8
C12 C13 C14 118.9(4)
C12 C13 H13 120.6
C14 C13 H13 120.6
C15 C14 C13 118.2(5)
C15 C14 H14 120.9
C13 C14 H14 120.9
N4 C15 C14 123.3(4)
N4 C15 H15 118.4
C14 C15 H15 118.4
N1 C16 C2 128.4(3)
N1 C16 H16 115.8
C2 C16 H16 115.8
N1 C17 C18 112.3(3)
N1 C17 H17A 109.1
C18 C17 H17A 109.1
N1 C17 H17B 109.1
C18 C17 H17B 109.1
H17A C17 H17B 107.9
C19 C18 C17 113.9(3)
C19 C18 H18A 108.8
C17 C18 H18A 108.8
C19 C18 H18B 108.8
C17 C18 H18B 108.8
H18A C18 H18B 107.7
N3 C19 C20 122.0(3)
N3 C19 C18 117.7(3)
C20 C19 C18 120.3(3)
C21 C20 C19 118.9(4)
C21 C20 H20 120.5
C19 C20 H20 120.5
C22 C21 C20 119.1(4)
C22 C21 H21 120.5
C20 C21 H21 120.5
C23 C22 C21 118.7(4)
C23 C22 H22 120.7
C21 C22 H22 120.7
N3 C23 C22 123.6(4)
N3 C23 H23 118.2
C22 C23 H23 118.2
C5 C24 H24A 109.5
C5 C24 H24B 109.5
H24A C24 H24B 109.5
C5 C24 H24C 109.5
H24A C24 H24C 109.5
H24B C24 H24C 109.5
C5 C25 H25A 109.5
C5 C25 H25B 109.5
H25A C25 H25B 109.5
C5 C25 H25C 109.5
H25A C25 H25C 109.5
H25B C25 H25C 109.5
C5 C26 H26A 109.5
C5 C26 H26B 109.5
H26A C26 H26B 109.5
C5 C26 H26C 109.5
H26A C26 H26C 109.5
H26B C26 H26C 109.5
C27 N5 Ni1 139.2(4)
C27 N5 Ni2 124.1(4)
Ni1 N5 Ni2 92.69(15)
C28 N6 Ni1 173.3(3)
C29 N7 Ni2 163.9(3)
N5 C27 S1 177.6(5)
N6 C28 S2 179.5(4)
N7 C29 S3 178.5(4)
C30 O2 Ni1 128.7(3)
C30 O2 H2A 105(3)
Ni1 O2 H2A 95(3)
C31 O3 Ni2 127.8(3)
C31 O3 H3A 104(4)
Ni2 O3 H3A 111(4)
O2 C30 H30A 109.5
O2 C30 H30B 109.5
H30A C30 H30B 109.5
O2 C30 H30C 109.5
H30A C30 H30C 109.5
H30B C30 H30C 109.5
O3 C31 H31A 109.5
O3 C31 H31B 109.5
H31A C31 H31B 109.5
O3 C31 H31C 109.5
H31A C31 H31C 109.5
H31B C31 H31C 109.5

loop_
_geom_bond_atom_site_label_1
_geom_bond_atom_site_label_2
_geom_bond_distance
Ni1 N1 2.007(3)
Ni1 N6 2.055(3)
Ni1 O1 2.060(2)
Ni1 N3 2.103(3)
Ni1 N5 2.212(3)
Ni1 O2 2.224(3)
Ni2 N2 2.005(3)
Ni2 O1 2.063(2)
Ni2 N7 2.075(4)
Ni2 N4 2.090(3)
Ni2 O3 2.164(3)
Ni2 N5 2.254(4)
O1 C1 1.307(4)
N1 C16 1.278(4)
N1 C17 1.468(4)
N2 C8 1.263(5)
N2 C9 1.486(5)
N3 C23 1.339(5)
N3 C19 1.347(4)
N4 C15 1.342(6)
N4 C11 1.351(5)
C1 C2 1.420(5)
C1 C7 1.425(5)
C2 C3 1.413(5)
C2 C16 1.445(5)
C3 C4 1.377(5)
C3 H3 0.9300
C4 C6 1.375(6)
C4 C5 1.543(5)
C5 C26 1.504(8)
C5 C24 1.513(7)
C5 C25 1.523(7)
C6 C7 1.397(5)
C6 H6 0.9300
C7 C8 1.458(5)
C8 H8 0.9300
C9 C10 1.520(7)
C9 H9A 0.9700
C9 H9B 0.9700
C10 C11 1.499(6)
C10 H10A 0.9700
C10 H10B 0.9700
C11 C12 1.385(6)
C12 C13 1.352(7)
C12 H12 0.9300
C13 C14 1.394(7)
C13 H13 0.9300
C14 C15 1.368(6)
C14 H14 0.9300
C15 H15 0.9300
C16 H16 0.9300
C17 C18 1.519(5)
C17 H17A 0.9700
C17 H17B 0.9700
C18 C19 1.502(5)
C18 H18A 0.9700
C18 H18B 0.9700
C19 C20 1.386(5)
C20 C21 1.385(6)
C20 H20 0.9300
C21 C22 1.375(6)
C21 H21 0.9300
C22 C23 1.367(6)
C22 H22 0.9300
C23 H23 0.9300
C24 H24A 0.9600
C24 H24B 0.9600
C24 H24C 0.9600
C25 H25A 0.9600
C25 H25B 0.9600
C25 H25C 0.9600
C26 H26A 0.9600
C26 H26B 0.9600
C26 H26C 0.9600
S1 C27 1.711(6)
S2 C28 1.624(4)
S3 C29 1.624(5)
N5 C27 0.914(5)
N6 C28 1.155(5)
N7 C29 1.151(5)
O2 C30 1.400(6)
O2 H2A 0.831(19)
O3 C31 1.421(7)
O3 H3A 0.84(2)
C30 H30A 0.9600
C30 H30B 0.9600
C30 H30C 0.9600
C31 H31A 0.9600
C31 H31B 0.9600
C31 H31C 0.9600

loop_
_geom_torsion_atom_site_label_1
_geom_torsion_atom_site_label_2
_geom_torsion_atom_site_label_3
_geom_torsion_atom_site_label_4
_geom_torsion
N1 Ni1 O1 C1 17.8(3)
N6 Ni1 O1 C1 -76.4(3)
N3 Ni1 O1 C1 134.0(8)
N5 Ni1 O1 C1 -166.6(3)
O2 Ni1 O1 C1 111.4(3)
N1 Ni1 O1 Ni2 -176.79(12)
N6 Ni1 O1 Ni2 88.94(13)
N3 Ni1 O1 Ni2 -60.6(8)
N5 Ni1 O1 Ni2 -1.18(11)
O2 Ni1 O1 Ni2 -83.19(11)
N2 Ni2 O1 C1 -10.9(3)
N7 Ni2 O1 C1 -107.4(3)
N4 Ni2 O1 C1 97.1(8)
O3 Ni2 O1 C1 80.9(3)
N5 Ni2 O1 C1 166.5(3)
N2 Ni2 O1 Ni1 -176.17(14)
N7 Ni2 O1 Ni1 87.24(13)
N4 Ni2 O1 Ni1 -68.2(7)
O3 Ni2 O1 Ni1 -84.45(13)
N5 Ni2 O1 Ni1 1.16(11)
N6 Ni1 N1 C16 79.7(3)
O1 Ni1 N1 C16 -14.5(3)
N3 Ni1 N1 C16 172.4(3)
N5 Ni1 N1 C16 -46.2(10)
O2 Ni1 N1 C16 -99.5(3)
N6 Ni1 N1 C17 -92.7(3)
O1 Ni1 N1 C17 173.1(3)
N3 Ni1 N1 C17 0.0(3)
N5 Ni1 N1 C17 141.5(8)
O2 Ni1 N1 C17 88.1(3)
O1 Ni2 N2 C8 7.8(4)
N7 Ni2 N2 C8 102.3(4)
N4 Ni2 N2 C8 -163.6(4)
O3 Ni2 N2 C8 -78.3(4)
N5 Ni2 N2 C8 -11.4(12)
O1 Ni2 N2 C9 -176.6(3)
N7 Ni2 N2 C9 -82.2(4)
N4 Ni2 N2 C9 11.9(4)
O3 Ni2 N2 C9 97.2(4)
N5 Ni2 N2 C9 164.1(9)
N1 Ni1 N3 C23 -156.0(3)
N6 Ni1 N3 C23 -61.6(3)
O1 Ni1 N3 C23 88.0(8)
N5 Ni1 N3 C23 29.2(3)
O2 Ni1 N3 C23 110.5(3)
N1 Ni1 N3 C19 29.3(3)
N6 Ni1 N3 C19 123.7(3)
O1 Ni1 N3 C19 -86.7(9)
N5 Ni1 N3 C19 -145.5(3)
O2 Ni1 N3 C19 -64.2(3)
N2 Ni2 N4 C15 146.3(3)
O1 Ni2 N4 C15 38.4(9)
N7 Ni2 N4 C15 -117.1(3)
O3 Ni2 N4 C15 54.6(3)
N5 Ni2 N4 C15 -30.0(3)
N2 Ni2 N4 C11 -37.7(3)
O1 Ni2 N4 C11 -145.6(6)
N7 Ni2 N4 C11 59.0(3)
O3 Ni2 N4 C11 -129.3(3)
N5 Ni2 N4 C11 146.1(3)
Ni1 O1 C1 C2 -12.1(5)
Ni2 O1 C1 C2 -174.0(2)
Ni1 O1 C1 C7 169.0(2)
Ni2 O1 C1 C7 7.1(5)
O1 C1 C2 C3 178.8(3)
C7 C1 C2 C3 -2.2(5)
O1 C1 C2 C16 -2.7(5)
C7 C1 C2 C16 176.3(3)
C1 C2 C3 C4 -0.4(6)
C16 C2 C3 C4 -179.1(4)
C2 C3 C4 C6 2.4(6)
C2 C3 C4 C5 -177.5(4)
C6 C4 C5 C26 161.4(6)
C3 C4 C5 C26 -18.7(7)
C6 C4 C5 C24 -75.6(6)
C3 C4 C5 C24 104.3(5)
C6 C4 C5 C25 40.5(7)
C3 C4 C5 C25 -139.5(6)
C3 C4 C6 C7 -1.8(6)
C5 C4 C6 C7 178.2(4)
C4 C6 C7 C1 -0.9(6)
C4 C6 C7 C8 177.9(4)
O1 C1 C7 C6 -178.2(3)
C2 C1 C7 C6 2.8(5)
O1 C1 C7 C8 3.1(6)
C2 C1 C7 C8 -175.8(4)
C9 N2 C8 C7 -177.3(4)
Ni2 N2 C8 C7 -1.6(7)
C6 C7 C8 N2 174.9(4)
C1 C7 C8 N2 -6.3(7)
C8 N2 C9 C10 -148.7(4)
Ni2 N2 C9 C10 35.4(5)
N2 C9 C10 C11 -76.9(5)
C15 N4 C11 C12 1.7(6)
Ni2 N4 C11 C12 -174.4(3)
C15 N4 C11 C10 -173.4(4)
Ni2 N4 C11 C10 10.5(5)
C9 C10 C11 N4 50.5(5)
C9 C10 C11 C12 -124.5(4)
N4 C11 C12 C13 0.5(6)
C10 C11 C12 C13 175.4(4)
C11 C12 C13 C14 -2.8(7)
C12 C13 C14 C15 2.8(7)
C11 N4 C15 C14 -1.6(7)
Ni2 N4 C15 C14 174.6(4)
C13 C14 C15 N4 -0.6(7)
C17 N1 C16 C2 179.1(3)
Ni1 N1 C16 C2 6.7(5)
C3 C2 C16 N1 -175.7(4)
C1 C2 C16 N1 5.8(6)
C16 N1 C17 C18 141.5(3)
Ni1 N1 C17 C18 -45.6(4)
N1 C17 C18 C19 77.4(4)
C23 N3 C19 C20 -1.9(5)
Ni1 N3 C19 C20 172.8(3)
C23 N3 C19 C18 176.0(3)
Ni1 N3 C19 C18 -9.3(4)
C17 C18 C19 N3 -45.6(4)
C17 C18 C19 C20 132.3(3)
N3 C19 C20 C21 0.0(6)
C18 C19 C20 C21 -177.8(4)
C19 C20 C21 C22 1.2(7)
C20 C21 C22 C23 -0.5(7)
C19 N3 C23 C22 2.6(6)
Ni1 N3 C23 C22 -172.4(3)
C21 C22 C23 N3 -1.5(7)
N1 Ni1 N5 C27 -123.1(9)
N6 Ni1 N5 C27 110.9(6)
O1 Ni1 N5 C27 -155.0(6)
N3 Ni1 N5 C27 18.4(6)
O2 Ni1 N5 C27 -69.0(6)
N1 Ni1 N5 Ni2 33.0(9)
N6 Ni1 N5 Ni2 -93.00(12)
O1 Ni1 N5 Ni2 1.05(10)
N3 Ni1 N5 Ni2 174.45(11)
O2 Ni1 N5 Ni2 87.07(11)
N2 Ni2 N5 C27 180(42)
O1 Ni2 N5 C27 160.3(5)
N7 Ni2 N5 C27 65.4(5)
N4 Ni2 N5 C27 -28.1(5)
O3 Ni2 N5 C27 -112.9(5)
N2 Ni2 N5 Ni1 18.4(10)
O1 Ni2 N5 Ni1 -1.05(10)
N7 Ni2 N5 Ni1 -95.93(13)
N4 Ni2 N5 Ni1 170.49(13)
O3 Ni2 N5 Ni1 85.78(13)
N1 Ni1 N6 C28 -141(3)
O1 Ni1 N6 C28 -51(3)
N3 Ni1 N6 C28 126(3)
N5 Ni1 N6 C28 32(3)
O2 Ni1 N6 C28 33(3)
N2 Ni2 N7 C29 87.0(12)
O1 Ni2 N7 C29 178.4(12)
N4 Ni2 N7 C29 -5.3(12)
O3 Ni2 N7 C29 -88.5(15)
N5 Ni2 N7 C29 -100.4(12)
Ni1 N5 C27 S1 -110(12)
Ni2 N5 C27 S1 99(12)
Ni1 N6 C28 S2 102(55)
Ni2 N7 C29 S3 -132(17)
N1 Ni1 O2 C30 24.4(4)
N6 Ni1 O2 C30 -149.3(8)
O1 Ni1 O2 C30 -65.6(4)
N3 Ni1 O2 C30 117.3(4)
N5 Ni1 O2 C30 -148.9(4)
N2 Ni2 O3 C31 9.0(5)
O1 Ni2 O3 C31 -81.8(4)
N7 Ni2 O3 C31 -175.5(8)
N4 Ni2 O3 C31 100.7(5)
N5 Ni2 O3 C31 -163.6(5)
